data_2242557
loop_
_publ_author_name
'Victoria, Antony Samy'
'Sivajeyanthi, Palaniyappan'
'Elangovan, Natarajan'
'Balasubramani, Kasthuri'
'Kolochi, Thathan'
'Thanikasalam, Kanagasabapathy'

_publ_section_title
;
 Crystal structure and Hirshfeld surface analysis of ethyl
 (<i>E</i>)-4-[(4-hydroxy-3-methoxy-5-nitrobenzylidene)amino]benzoate
;
_journal_coeditor_code SU5450
_journal_issue 8
_journal_name_full 'Acta Crystallographica Section E'
_journal_page_first 1079
_journal_page_last 1082
_journal_paper_doi 10.1107/S2056989018009465
_journal_volume 74
_journal_year 2018
_chemical_formula_iupac 'C17 H16 N2 O6'
_chemical_formula_moiety 'C17 H16 N2 O6'
_chemical_formula_sum 'C17 H16 N2 O6'
_chemical_formula_weight 344.32
_chemical_name_systematic
;
Ethyl (<i>E</i>)-4-[(4-Hydroxy-3-methoxy-5-nitrobenzylidene)amino]benzoate
;
_space_group_crystal_system triclinic
_space_group_IT_number 2
_space_group_name_Hall '-P 1'
_space_group_name_H-M_alt 'P -1'
_symmetry_space_group_name_Hall '-P 1'
_symmetry_space_group_name_H-M 'P -1'
_atom_sites_solution_hydrogens mixed
_atom_sites_solution_primary direct
_atom_sites_solution_secondary difmap
_audit_creation_method SHELXL-2018/3
_cell_angle_alpha 70.415(4)
_cell_angle_beta 87.230(4)
_cell_angle_gamma 85.238(4)
_cell_formula_units_Z 2
_cell_length_a 4.7565(3)
_cell_length_b 11.3377(9)
_cell_length_c 15.7590(13)
_cell_measurement_reflns_used 9528
_cell_measurement_temperature 296(2)
_cell_measurement_theta_max 27.42
_cell_measurement_theta_min 3.60
_cell_volume 797.73(11)
_computing_cell_refinement
;
APEX3 and SAINT (Bruker, 2016)
;
_computing_data_collection
;
APEX3 (Bruker, 2016)
;
_computing_data_reduction
;
SAINT and XPREP (Bruker, 2016)
;
_computing_molecular_graphics
;
PLATON (Spek, 2009)
;
_computing_publication_material
;
SHELXL2014 (Sheldrick, 2015b) and PLATON (Spek, 2009)
;
_computing_structure_refinement
;
SHELXL2014 (Sheldrick, 2015b)
;
_computing_structure_solution
;
SHELXT2014 (Sheldrick, 2015a)
;
_diffrn_ambient_temperature 296(2)
_diffrn_measured_fraction_theta_full 0.994
_diffrn_measured_fraction_theta_max 0.992
_diffrn_measurement_device_type 'Bruker Kappa APEXIII CMOS'
_diffrn_measurement_method '\w and \f scan'
_diffrn_radiation_monochromator graphite
_diffrn_radiation_source 'fine-focus sealed tube'
_diffrn_radiation_type MoK\a
_diffrn_radiation_wavelength 0.71073
_diffrn_reflns_av_R_equivalents 0.0491
_diffrn_reflns_limit_h_max 6
_diffrn_reflns_limit_h_min -6
_diffrn_reflns_limit_k_max 14
_diffrn_reflns_limit_k_min -14
_diffrn_reflns_limit_l_max 20
_diffrn_reflns_limit_l_min -20
_diffrn_reflns_number 27199
_diffrn_reflns_theta_full 25.242
_diffrn_reflns_theta_max 27.509
_diffrn_reflns_theta_min 3.825
_exptl_absorpt_coefficient_mu 0.110
_exptl_absorpt_correction_T_max 0.7456
_exptl_absorpt_correction_T_min 0.6838
_exptl_absorpt_correction_type multi-scan
_exptl_absorpt_process_details
;
(SADABS; Bruker, 2016)
;
_exptl_crystal_colour brown
_exptl_crystal_density_diffrn 1.433
_exptl_crystal_description block
_exptl_crystal_F_000 360
_exptl_crystal_size_max 0.150
_exptl_crystal_size_mid 0.100
_exptl_crystal_size_min 0.100
_refine_diff_density_max 0.302
_refine_diff_density_min -0.224
_refine_ls_extinction_coef 0.045(8)
_refine_ls_extinction_expression Fc^*^=kFc[1+0.001xFc^2^\l^3^/sin(2\q)]^-1/4^
_refine_ls_extinction_method
;
(SHELXL2018; Sheldrick, 2015b)
;
_refine_ls_goodness_of_fit_ref 1.063
_refine_ls_hydrogen_treatment mixed
_refine_ls_matrix_type full
_refine_ls_number_parameters 279
_refine_ls_number_reflns 3642
_refine_ls_number_restraints 148
_refine_ls_restrained_S_all 1.057
_refine_ls_R_factor_all 0.0969
_refine_ls_R_factor_gt 0.0608
_refine_ls_shift/su_max 0.005
_refine_ls_shift/su_mean 0.000
_refine_ls_structure_factor_coef Fsqd
_refine_ls_weighting_details 'w=1/[\s^2^(Fo^2^)+(0.0654P)^2^+0.6845P] where P=(Fo^2^+2Fc^2^)/3'
_refine_ls_weighting_scheme calc
_refine_ls_wR_factor_gt 0.1491
_refine_ls_wR_factor_ref 0.1756
_reflns_number_gt 2484
_reflns_number_total 3642
_reflns_threshold_expression 'I > 2\s(I)'
_cod_data_source_file su5450sup1.cif
_cod_data_source_block I
_cod_database_code 2242557
_shelx_space_group_comment
;
The symmetry employed for this shelxl refinement is uniquely defined
by the following loop, which should always be used as a source of
symmetry information in preference to the above space-group names.
They are only intended as comments.
;
_shelx_estimated_absorpt_t_min 0.984
_shelx_estimated_absorpt_t_max 0.989

loop_
_space_group_symop_operation_xyz
'x, y, z'
'-x, -y, -z'

loop_
_atom_site_type_symbol
_atom_site_label
_atom_site_fract_x
_atom_site_fract_y
_atom_site_fract_z
_atom_site_U_iso_or_equiv
_atom_site_adp_type
_atom_site_calc_flag
_atom_site_occupancy
_atom_site_disorder_assembly
_atom_site_disorder_group
O O1 -0.444(3) 0.8211(8) 0.6197(8) 0.067(3) Uani d 0.65(3) A 1
C C1 -0.573(3) 0.8426(17) 0.7583(10) 0.096(4) Uani d 0.65(3) A 1
H H1A -0.720338 0.841550 0.802321 0.144 Uiso calc 0.65(3) A 1
H H1B -0.426110 0.779408 0.785013 0.144 Uiso calc 0.65(3) A 1
H H1C -0.497179 0.923524 0.737445 0.144 Uiso calc 0.65(3) A 1
C C2 -0.688(2) 0.8170(10) 0.6822(7) 0.0457(19) Uani d 0.65(3) A 1
H H2A -0.835749 0.880321 0.653798 0.055 Uiso calc 0.65(3) A 1
H H2B -0.764188 0.735211 0.701695 0.055 Uiso calc 0.65(3) A 1
O O1' -0.490(3) 0.8195(11) 0.6094(9) 0.031(2) Uani d 0.35(3) A 2
C C1' -0.563(4) 0.864(2) 0.7540(12) 0.055(4) Uani d 0.35(3) A 2
H H1A' -0.678101 0.843919 0.808005 0.083 Uiso calc 0.35(3) A 2
H H1B' -0.368939 0.840230 0.769233 0.083 Uiso calc 0.35(3) A 2
H H1C' -0.585013 0.953027 0.722506 0.083 Uiso calc 0.35(3) A 2
C C2' -0.652(6) 0.796(3) 0.6957(15) 0.064(5) Uani d 0.35(3) A 2
H H2A' -0.849502 0.819587 0.682424 0.077 Uiso calc 0.35(3) A 2
H H2B' -0.633848 0.707008 0.729060 0.077 Uiso calc 0.35(3) A 2
C C3 -0.3156(5) 0.7161(2) 0.61512(16) 0.0395(6) Uani d 1 . .
C C4 -0.1133(5) 0.7365(2) 0.53762(15) 0.0360(5) Uani d 1 . .
C C5 0.0617(6) 0.6365(3) 0.53244(17) 0.0510(7) Uani d 1 . .
H H5 0.052119 0.558702 0.577298 0.061 Uiso calc 1 . .
C C6 0.2516(6) 0.6501(3) 0.46139(17) 0.0517(7) Uani d 1 . .
H H6 0.368657 0.581337 0.458992 0.062 Uiso calc 1 . .
C C7 0.2706(5) 0.7644(2) 0.39378(15) 0.0352(5) Uani d 1 . .
C C8 0.0976(6) 0.8652(2) 0.39978(18) 0.0502(7) Uani d 1 . .
H H8 0.110938 0.943380 0.355718 0.060 Uiso calc 1 . .
C C9 -0.0955(6) 0.8518(2) 0.47027(18) 0.0475(7) Uani d 1 . .
H H9 -0.213650 0.920337 0.472518 0.057 Uiso calc 1 . .
C C10 0.5352(5) 0.6934(2) 0.29175(15) 0.0375(5) Uani d 1 . .
H H10 0.443589 0.619824 0.316787 0.045 Uiso calc 1 . .
C C11 0.7498(4) 0.6990(2) 0.22091(14) 0.0338(5) Uani d 1 . .
C C12 0.8139(5) 0.5934(2) 0.19733(15) 0.0364(5) Uani d 1 . .
H H12 0.719860 0.521090 0.225004 0.044 Uiso calc 1 . .
C C13 1.0217(5) 0.5963(2) 0.13136(15) 0.0360(5) Uani d 1 . .
C C14 1.1643(5) 0.7032(2) 0.08737(15) 0.0355(5) Uani d 1 . .
C C15 1.0965(5) 0.8105(2) 0.11319(14) 0.0342(5) Uani d 1 . .
C C16 0.8937(5) 0.8077(2) 0.17850(15) 0.0353(5) Uani d 1 . .
H H16 0.850675 0.878663 0.194993 0.042 Uiso calc 1 . .
C C17 1.2144(6) 1.0171(3) 0.09638(19) 0.0529(7) Uani d 1 . .
H H17A 1.023098 1.052175 0.086809 0.079 Uiso calc 1 . .
H H17B 1.340280 1.078339 0.061842 0.079 Uiso calc 1 . .
H H17C 1.255566 0.993340 0.159176 0.079 Uiso calc 1 . .
N N1 0.4682(4) 0.78390(19) 0.32058(13) 0.0379(5) Uani d 1 . .
N N2 1.0868(5) 0.4819(2) 0.11024(15) 0.0501(6) Uani d 1 . .
O O2 -0.3425(5) 0.61540(19) 0.67179(14) 0.0630(6) Uani d 1 . .
O O3 0.931(7) 0.396(2) 0.138(2) 0.065(4) Uani d 0.64(12) B 3
O O4 1.297(6) 0.4818(19) 0.061(2) 0.068(4) Uani d 0.64(12) B 3
O O3' 0.979(12) 0.387(3) 0.157(4) 0.063(7) Uani d 0.36(12) B 4
O O4' 1.259(8) 0.475(3) 0.050(2) 0.062(5) Uani d 0.36(12) B 4
O O5 1.3628(4) 0.71443(18) 0.02210(12) 0.0485(5) Uani d 1 . .
H H5A 1.380(7) 0.637(3) 0.016(2) 0.066(10) Uiso d 1 . .
O O6 1.2501(4) 0.90927(16) 0.06865(12) 0.0452(5) Uani d 1 . .

loop_
_atom_site_aniso_label
_atom_site_aniso_U_11
_atom_site_aniso_U_22
_atom_site_aniso_U_33
_atom_site_aniso_U_12
_atom_site_aniso_U_13
_atom_site_aniso_U_23
O1 0.079(5) 0.058(3) 0.074(5) -0.024(3) 0.050(4) -0.036(3)
C1 0.125(8) 0.095(7) 0.088(7) -0.070(6) 0.036(6) -0.048(5)
C2 0.049(3) 0.037(3) 0.049(3) -0.007(2) 0.021(3) -0.014(2)
O1' 0.031(4) 0.026(4) 0.030(4) 0.000(3) 0.007(3) -0.005(3)
C1' 0.064(7) 0.066(8) 0.044(7) -0.001(7) 0.024(6) -0.034(5)
C2' 0.072(8) 0.061(7) 0.061(7) -0.009(6) 0.037(6) -0.027(6)
C3 0.0415(13) 0.0415(13) 0.0378(13) -0.0099(10) 0.0089(10) -0.0160(11)
C4 0.0380(12) 0.0384(12) 0.0344(12) -0.0077(9) 0.0082(10) -0.0158(10)
C5 0.0599(17) 0.0441(14) 0.0375(13) 0.0080(12) 0.0107(12) -0.0027(11)
C6 0.0563(16) 0.0460(14) 0.0403(14) 0.0194(12) 0.0108(12) -0.0047(11)
C7 0.0304(11) 0.0434(13) 0.0326(11) -0.0037(9) 0.0058(9) -0.0143(10)
C8 0.0608(17) 0.0346(12) 0.0506(15) -0.0049(11) 0.0260(13) -0.0116(11)
C9 0.0523(15) 0.0356(12) 0.0531(15) -0.0022(11) 0.0217(12) -0.0160(11)
C10 0.0329(12) 0.0426(13) 0.0349(12) -0.0024(9) 0.0080(9) -0.0114(10)
C11 0.0287(11) 0.0413(12) 0.0293(11) 0.0005(9) 0.0045(9) -0.0101(9)
C12 0.0362(12) 0.0373(12) 0.0319(11) -0.0038(9) 0.0089(9) -0.0075(9)
C13 0.0390(12) 0.0364(12) 0.0322(11) -0.0003(9) 0.0070(9) -0.0123(9)
C14 0.0310(11) 0.0443(13) 0.0298(11) -0.0031(9) 0.0070(9) -0.0116(10)
C15 0.0328(11) 0.0396(12) 0.0293(11) -0.0060(9) 0.0023(9) -0.0100(9)
C16 0.0335(11) 0.0405(12) 0.0330(11) -0.0009(9) 0.0020(9) -0.0146(10)
C17 0.0652(18) 0.0472(15) 0.0487(15) -0.0164(13) 0.0091(13) -0.0175(12)
N1 0.0330(10) 0.0450(11) 0.0355(10) -0.0024(8) 0.0090(8) -0.0144(9)
N2 0.0594(14) 0.0436(12) 0.0463(13) -0.0056(10) 0.0210(11) -0.0163(10)
O2 0.0736(14) 0.0533(12) 0.0516(12) -0.0069(10) 0.0272(10) -0.0067(9)
O3 0.091(8) 0.052(4) 0.058(7) -0.029(5) 0.032(6) -0.024(4)
O4 0.070(6) 0.050(4) 0.090(8) -0.009(4) 0.042(6) -0.038(4)
O3' 0.087(12) 0.043(5) 0.062(13) -0.018(6) 0.034(10) -0.022(6)
O4' 0.076(9) 0.066(9) 0.054(9) -0.022(6) 0.038(6) -0.036(5)
O5 0.0520(11) 0.0497(11) 0.0465(10) -0.0119(8) 0.0250(8) -0.0211(9)
O6 0.0486(10) 0.0433(9) 0.0445(10) -0.0126(8) 0.0152(8) -0.0156(8)

loop_
_atom_type_symbol
_atom_type_description
_atom_type_scat_dispersion_real
_atom_type_scat_dispersion_imag
_atom_type_scat_source
C C 0.0033 0.0016 'International Tables Vol C Tables 4.2.6.8 and 6.1.1.4'
H H 0.0000 0.0000 'International Tables Vol C Tables 4.2.6.8 and 6.1.1.4'
N N 0.0061 0.0033 'International Tables Vol C Tables 4.2.6.8 and 6.1.1.4'
O O 0.0106 0.0060 'International Tables Vol C Tables 4.2.6.8 and 6.1.1.4'

loop_
_geom_angle_atom_site_label_1
_geom_angle_atom_site_label_2
_geom_angle_atom_site_label_3
_geom_angle
C3 O1 C2 119.9(8)
C2 C1 H1A 109.5
C2 C1 H1B 109.5
H1A C1 H1B 109.5
C2 C1 H1C 109.5
H1A C1 H1C 109.5
H1B C1 H1C 109.5
C1 C2 O1 104.4(10)
C1 C2 H2A 110.9
O1 C2 H2A 110.9
C1 C2 H2B 110.9
O1 C2 H2B 110.9
H2A C2 H2B 108.9
C3 O1' C2' 108.6(15)
C2' C1' H1A' 109.5
C2' C1' H1B' 109.5
H1A' C1' H1B' 109.5
C2' C1' H1C' 109.5
H1A' C1' H1C' 109.5
H1B' C1' H1C' 109.5
C1' C2' O1' 115.1(16)
C1' C2' H2A' 108.5
O1' C2' H2A' 108.5
C1' C2' H2B' 108.5
O1' C2' H2B' 108.5
H2A' C2' H2B' 107.5
O2 C3 O1 123.4(5)
O2 C3 O1' 123.2(6)
O2 C3 C4 123.5(2)
O1 C3 C4 112.8(5)
O1' C3 C4 112.8(6)
C5 C4 C9 118.9(2)
C5 C4 C3 118.4(2)
C9 C4 C3 122.8(2)
C4 C5 C6 120.7(2)
C4 C5 H5 119.7
C6 C5 H5 119.7
C5 C6 C7 121.0(2)
C5 C6 H6 119.5
C7 C6 H6 119.5
C8 C7 C6 118.3(2)
C8 C7 N1 118.7(2)
C6 C7 N1 123.0(2)
C7 C8 C9 121.1(2)
C7 C8 H8 119.5
C9 C8 H8 119.5
C8 C9 C4 120.2(2)
C8 C9 H9 119.9
C4 C9 H9 119.9
N1 C10 C11 123.2(2)
N1 C10 H10 118.4
C11 C10 H10 118.4
C12 C11 C16 119.85(19)
C12 C11 C10 118.3(2)
C16 C11 C10 121.8(2)
C11 C12 C13 119.1(2)
C11 C12 H12 120.5
C13 C12 H12 120.5
C14 C13 C12 122.3(2)
C14 C13 N2 120.63(19)
C12 C13 N2 117.1(2)
O5 C14 C13 125.9(2)
O5 C14 C15 116.3(2)
C13 C14 C15 117.70(19)
O6 C15 C16 125.9(2)
O6 C15 C14 113.86(18)
C16 C15 C14 120.2(2)
C15 C16 C11 120.9(2)
C15 C16 H16 119.5
C11 C16 H16 119.5
O6 C17 H17A 109.5
O6 C17 H17B 109.5
H17A C17 H17B 109.5
O6 C17 H17C 109.5
H17A C17 H17C 109.5
H17B C17 H17C 109.5
C10 N1 C7 118.1(2)
O3 N2 O4 125(2)
O3' N2 O4' 119(3)
O3' N2 C13 118(2)
O3 N2 C13 119.8(14)
O4 N2 C13 115.5(13)
O4' N2 C13 122.7(19)
C14 O5 H5A 103(2)
C15 O6 C17 117.55(18)

loop_
_geom_bond_atom_site_label_1
_geom_bond_atom_site_label_2
_geom_bond_distance
O1 C3 1.314(8)
O1 C2 1.481(8)
C1 C2 1.464(12)
C1 H1A 0.9600
C1 H1B 0.9600
C1 H1C 0.9600
C2 H2A 0.9700
C2 H2B 0.9700
O1' C3 1.359(10)
O1' C2' 1.484(13)
C1' C2' 1.476(17)
C1' H1A' 0.9600
C1' H1B' 0.9600
C1' H1C' 0.9600
C2' H2A' 0.9700
C2' H2B' 0.9700
C3 O2 1.203(3)
C3 C4 1.485(3)
C4 C5 1.373(3)
C4 C9 1.386(3)
C5 C6 1.380(3)
C5 H5 0.9300
C6 C7 1.381(3)
C6 H6 0.9300
C7 C8 1.378(3)
C7 N1 1.422(3)
C8 C9 1.383(3)
C8 H8 0.9300
C9 H9 0.9300
C10 N1 1.267(3)
C10 C11 1.465(3)
C10 H10 0.9300
C11 C12 1.375(3)
C11 C16 1.406(3)
C12 C13 1.394(3)
C12 H12 0.9300
C13 C14 1.392(3)
C13 N2 1.450(3)
C14 O5 1.343(3)
C14 C15 1.415(3)
C15 O6 1.357(3)
C15 C16 1.370(3)
C16 H16 0.9300
C17 O6 1.425(3)
C17 H17A 0.9600
C17 H17B 0.9600
C17 H17C 0.9600
N2 O3' 1.220(13)
N2 O3 1.220(9)
N2 O4 1.239(9)
N2 O4' 1.239(12)
O5 H5A 0.91(4)

loop_
_geom_hbond_atom_site_label_D
_geom_hbond_atom_site_label_H
_geom_hbond_atom_site_label_A
_geom_hbond_site_symmetry_A
_geom_hbond_distance_DH
_geom_hbond_distance_HA
_geom_hbond_distance_DA
_geom_hbond_angle_DHA
O5 H5A O4 . 0.91(4) 1.73(4) 2.54(2) 146(3)
O5 H5A O4 2_865 0.91(4) 2.49(4) 3.23(3) 138(3)
C12 H12 O2 2_566 0.93 2.60 3.471(3) 156

loop_
_geom_torsion_atom_site_label_1
_geom_torsion_atom_site_label_2
_geom_torsion_atom_site_label_3
_geom_torsion_atom_site_label_4
_geom_torsion
C3 O1 C2 C1 102.5(12)
C3 O1' C2' C1' 106(2)
C2 O1 C3 O2 -16.7(18)
C2 O1 C3 C4 168.9(11)
C2' O1' C3 O2 16.1(18)
C2' O1' C3 C4 -171.3(13)
O2 C3 C4 C5 -3.1(4)
O1 C3 C4 C5 171.2(8)
O1' C3 C4 C5 -175.7(8)
O2 C3 C4 C9 176.5(3)
O1 C3 C4 C9 -9.2(9)
O1' C3 C4 C9 3.9(8)
C9 C4 C5 C6 -0.2(4)
C3 C4 C5 C6 179.4(3)
C4 C5 C6 C7 0.0(5)
C5 C6 C7 C8 1.0(4)
C5 C6 C7 N1 178.2(3)
C6 C7 C8 C9 -1.7(4)
N1 C7 C8 C9 -179.1(2)
C7 C8 C9 C4 1.5(4)
C5 C4 C9 C8 -0.5(4)
C3 C4 C9 C8 179.9(3)
N1 C10 C11 C12 177.4(2)
N1 C10 C11 C16 -1.3(4)
C16 C11 C12 C13 0.0(3)
C10 C11 C12 C13 -178.7(2)
C11 C12 C13 C14 -1.0(4)
C11 C12 C13 N2 178.6(2)
C12 C13 C14 O5 -178.7(2)
N2 C13 C14 O5 1.8(4)
C12 C13 C14 C15 1.4(4)
N2 C13 C14 C15 -178.1(2)
O5 C14 C15 O6 -1.5(3)
C13 C14 C15 O6 178.4(2)
O5 C14 C15 C16 179.2(2)
C13 C14 C15 C16 -0.9(3)
O6 C15 C16 C11 -179.2(2)
C14 C15 C16 C11 0.0(3)
C12 C11 C16 C15 0.5(3)
C10 C11 C16 C15 179.1(2)
C11 C10 N1 C7 -175.8(2)
C8 C7 N1 C10 -149.9(3)
C6 C7 N1 C10 32.9(4)
C14 C13 N2 O3' 172(4)
C12 C13 N2 O3' -7(4)
C14 C13 N2 O3 -168(2)
C12 C13 N2 O3 12(2)
C14 C13 N2 O4 9(2)
C12 C13 N2 O4 -170(2)
C14 C13 N2 O4' -4(3)
C12 C13 N2 O4' 177(3)
C16 C15 O6 C17 5.0(3)
C14 C15 O6 C17 -174.3(2)

_cod_database_fobs_code 2242557
